data_1528947
loop_
_publ_author_name
'Tuna, F.'
'Golhen, S.'
'Ouahab, L.'
'Sutter, J.P.'

_publ_section_title
;
 Crystal structure and magnetic properties of [{Co (H2 O)2}2 Mo (C N)8].4
 H2 O, a three-dimensional cyanide-bridged bimetallic compound
;
_journal_name_full 'Comptes Rendus Chimie'
_journal_page_first 377
_journal_page_last 383
_journal_volume 6
_journal_year 2003
_chemical_formula_sum 'C8 H16 Co2 Mo N8 O8'
_chemical_name_systematic '((Co (H2 O)2)2 Mo (C N)8) (H2 O)4'
_space_group_IT_number 87
_symmetry_space_group_name_Hall '-I 4'
_symmetry_space_group_name_H-M 'I 4/m'
_cell_angle_alpha 90
_cell_angle_beta 90
_cell_angle_gamma 90
_cell_formula_units_Z 4
_cell_length_a 11.7306
_cell_length_b 11.7306
_cell_length_c 13.0372
_cell_volume 1794.010
_citation_journal_id_ASTM CRCOCR
_cod_data_source_file Tuna_CRCOCR_2003_1201.cif
_cod_data_source_block C8H16Co2Mo1N8O8
_cod_original_cell_volume 1794.01
_cod_original_formula_sum 'C8 H16 Co2 Mo1 N8 O8'
_cod_database_code 1528947

loop_
_symmetry_equiv_pos_as_xyz
x,y,z
-y,x,z
-x,-y,z
y,-x,z
-x,-y,-z
y,-x,-z
x,y,-z
-y,x,-z
x+1/2,y+1/2,z+1/2
-y+1/2,x+1/2,z+1/2
-x+1/2,-y+1/2,z+1/2
y+1/2,-x+1/2,z+1/2
-x+1/2,-y+1/2,-z+1/2
y+1/2,-x+1/2,-z+1/2
x+1/2,y+1/2,-z+1/2
-y+1/2,x+1/2,-z+1/2

loop_
_atom_site_label
_atom_site_type_symbol
_atom_site_fract_x
_atom_site_fract_y
_atom_site_fract_z
_atom_site_occupancy
_atom_site_U_iso_or_equiv
O2 O-2 0.454 0.1058 0.5 1 0.0
C1 C+2 0.1454 0.05093 0.34069 1 0.0
Co1 Co+2 0.30005 0.19433 0.5 1 0.0
O1 O-2 0.1483 0.2919 0.5 1 0.0
O3 O-2 0.1164 0.4053 0.6934 1 0.0
Mo1 Mo+4 0 0 0.25014 1 0.0
N1 N-3 0.22013 0.08699 0.38844 1 0.0
N2 N-3 0.3716 0.29973 0.61368 1 0.0
C2 C+2 0.4204 0.3675 0.6599 1 0.0
